data_9017684
loop_
_publ_author_name
'Garavelli, A.'
'Pinto, D.'
'Mitolo, D.'
'Bindi, L.'

_publ_section_title
;
 Leguernite, Bi12.67O14(SO4)5, a new Bi oxysulfate from the fumarole deposit of
 La Fossa crater, Vulcano, Aeolian Islands, Italy
 Note: O17 y-coordinate changed to reproduce reported bond lengths
;
_journal_name_full 'Mineralogical Magazine'
_journal_page_first 1629
_journal_page_last 1645
_journal_volume 78
_journal_year 2014
_chemical_compound_source 'La Fossa crater, Vulcano, Aeolian Islands, Italy'
_chemical_formula_sum 'Bi12.667 O34 S5'
_chemical_name_mineral Leguernite
_space_group_IT_number 3
_space_group_name_Hall 'P 2y'
_space_group_name_H-M_alt 'P 1 2 1'
_symmetry_space_group_name_H-M 'P 1 2 1'
_cell_angle_alpha 90
_cell_angle_beta 99.177
_cell_angle_gamma 90
_cell_length_a 11.2486
_cell_length_b 5.6568
_cell_length_c 11.9139
_cell_formula_units_Z 1
_cell_volume 748.391
_database_code_amcsd 0020607
_exptl_crystal_density_diffrn 7.436
_cod_data_source_file inputs/fixed/downloads/18/18591.cif
_cod_data_source_block 18591
_cod_original_formula_sum 'Bi12.667 S5 O34'
_cod_database_code 9017684

loop_
_space_group_symop_operation_xyz
x,y,z
-x,y,-z

loop_
_atom_site_aniso_label
_atom_site_aniso_U_11
_atom_site_aniso_U_22
_atom_site_aniso_U_33
_atom_site_aniso_U_12
_atom_site_aniso_U_13
_atom_site_aniso_U_23
Bi1 0.01730 0.01100 0.01010 0.00190 0.00650 -0.00350
Bi2 0.01630 0.01320 0.00950 0.00490 0.00680 0.00800
Bi3 0.01750 0.01350 0.01600 -0.00190 0.00830 -0.00300
Bi4 0.02250 0.01260 0.00860 0.00060 0.00680 0.00360
Bi5 0.01440 0.01090 0.00630 -0.00330 0.00090 -0.00100
Bi6 0.01780 0.01460 0.01700 -0.00900 0.00560 0.00430
Bi7 0.01700 0.03700 0.04400 0.00000 0.01800 0.00000

loop_
_atom_site_label
_atom_site_fract_x
_atom_site_fract_y
_atom_site_fract_z
_atom_site_occupancy
_atom_site_U_iso_or_equiv
Bi1 0.33418 0.29780 0.01006 1.00000 0.01230
Bi2 0.53822 0.79960 0.15842 1.00000 0.01250
Bi3 0.21076 0.71180 0.19423 1.00000 0.01510
Bi4 0.40591 0.21430 0.32991 1.00000 0.01410
Bi5 0.25801 0.22040 0.69433 1.00000 0.01060
Bi6 0.13281 0.72400 -0.13890 1.00000 0.01610
Bi7 0.00000 0.73660 0.50000 0.66667 0.03150
S1 0.32630 0.69700 0.53500 1.00000 0.01500
S2 0.07200 0.21700 0.35480 1.00000 0.02000
S3 0.00000 0.19800 0.00000 1.00000 0.01500
O1 0.21400 0.69200 0.58700 1.00000 0.02900
O2 0.39800 0.91500 0.56400 1.00000 0.04100
O3 0.39200 0.48300 0.58200 1.00000 0.06300
O4 0.29800 0.73700 0.40900 1.00000 0.06800
O5 0.00900 0.44600 0.34300 1.00000 0.02800
O6 0.11800 0.17600 0.47700 1.00000 0.04500
O7 0.16500 0.23300 0.28100 1.00000 0.04400
O8 -0.01900 0.02900 0.31600 1.00000 0.04600
O9 0.11200 0.06300 0.03100 1.00000 0.09000
O10 -0.01400 0.34400 0.09000 1.00000 0.09000
O11 0.26900 0.46918 -0.16900 1.00000 0.00600
O12 0.26600 -0.03000 -0.16400 1.00000 0.00400
O13 0.35300 0.46800 0.20100 1.00000 0.01200
O14 0.35300 0.96600 0.20000 1.00000 0.00800
O15 0.50000 0.48900 0.00000 1.00000 0.01300
O16 0.50000 -0.00800 0.00000 1.00000 0.00600
O17 0.55400 0.18126 0.23500 1.00000 0.01500
O18 0.23300 0.65500 0.02100 1.00000 0.02100

loop_
_cod_related_entry_id
_cod_related_entry_database
_cod_related_entry_code
1 AMCSD 0020607
